data_7002073
loop_
_publ_author_name
'Page, Michael J.'
'Wagler, J\"org'
'Messerle, Barbara A.'

_publ_section_title
;
 Pyrazolyl-N-heterocyclic carbene complexes of rhodium as hydrogenation
 catalysts: The influence of ligand steric bulk on catalyst activity
;
_journal_issue 35
_journal_name_full 'Dalton Transactions'
_journal_page_first 7029
_journal_paper_doi 10.1039/b906724h
_journal_year 2009
_chemical_formula_moiety '2(C19 H28 N4 Rh), 2(C24 H20 B), C H2 Cl2'
_chemical_formula_sum 'C87 H98 B2 Cl2 N8 Rh2'
_chemical_formula_weight 1554.07
_chemical_name_systematic
;
?
;
_space_group_IT_number 2
_symmetry_cell_setting triclinic
_symmetry_space_group_name_Hall '-P 1'
_symmetry_space_group_name_H-M 'P -1'
_atom_sites_solution_hydrogens geom
_atom_sites_solution_primary direct
_atom_sites_solution_secondary difmap
_audit_creation_method SHELXL-97
_cell_angle_alpha 97.5270(10)
_cell_angle_beta 98.5040(10)
_cell_angle_gamma 96.0850(10)
_cell_formula_units_Z 2
_cell_length_a 12.3719(2)
_cell_length_b 14.3921(2)
_cell_length_c 21.9391(3)
_cell_measurement_reflns_used 126741
_cell_measurement_temperature 100(2)
_cell_measurement_theta_max 33.142
_cell_measurement_theta_min 2.546
_cell_volume 3798.74(10)
_computing_cell_refinement 'HKL Scalepack (Otwinowski & Minor 1997)'
_computing_data_collection 'Nonius Collect, KappaCCD'
_computing_data_reduction 'Denzo and Scalepak (Otwinowski & Minor, 1997)'
_computing_molecular_graphics 'ORTEP32 for windows (Farugia)'
_computing_publication_material 'Ciftab (Sheldrick, 1997)'
_computing_structure_refinement 'SHELXL-97 (Sheldrick, 1997)'
_computing_structure_solution 'SHELXS-97 (Sheldrick, 1990)'
_diffrn_ambient_temperature 100(2)
_diffrn_measured_fraction_theta_full 0.998
_diffrn_measured_fraction_theta_max 0.998
_diffrn_measurement_device_type 'Nonius Kappa CCD area detector'
_diffrn_measurement_method 'phi and omega scans'
_diffrn_radiation_monochromator graphite
_diffrn_radiation_source 'fine-focus sealed tube'
_diffrn_radiation_type MoK\a
_diffrn_radiation_wavelength 0.71073
_diffrn_reflns_av_R_equivalents 0.0442
_diffrn_reflns_av_sigmaI/netI 0.0417
_diffrn_reflns_limit_h_max 18
_diffrn_reflns_limit_h_min -18
_diffrn_reflns_limit_k_max 21
_diffrn_reflns_limit_k_min -22
_diffrn_reflns_limit_l_max 33
_diffrn_reflns_limit_l_min -33
_diffrn_reflns_number 106162
_diffrn_reflns_theta_full 33.00
_diffrn_reflns_theta_max 33.00
_diffrn_reflns_theta_min 2.55
_exptl_absorpt_coefficient_mu 0.556
_exptl_absorpt_correction_T_max 0.904
_exptl_absorpt_correction_T_min 0.857
_exptl_absorpt_correction_type multi-scan
_exptl_absorpt_process_details SORTAV
_exptl_crystal_colour yellow
_exptl_crystal_density_diffrn 1.359
_exptl_crystal_density_method 'not measured'
_exptl_crystal_description piece
_exptl_crystal_F_000 1620
_exptl_crystal_size_max 0.53
_exptl_crystal_size_mid 0.21
_exptl_crystal_size_min 0.19
_refine_diff_density_max 0.580
_refine_diff_density_min -0.654
_refine_diff_density_rms 0.074
_refine_ls_extinction_method none
_refine_ls_goodness_of_fit_ref 1.056
_refine_ls_hydrogen_treatment mixed
_refine_ls_matrix_type full
_refine_ls_number_parameters 952
_refine_ls_number_reflns 28579
_refine_ls_number_restraints 15
_refine_ls_restrained_S_all 1.059
_refine_ls_R_factor_all 0.0480
_refine_ls_R_factor_gt 0.0312
_refine_ls_shift/su_max 0.005
_refine_ls_shift/su_mean 0.000
_refine_ls_structure_factor_coef Fsqd
_refine_ls_weighting_details 'calc w=1/[\s^2^(Fo^2^)+(0.0292P)^2^+1.1449P] where P=(Fo^2^+2Fc^2^)/3'
_refine_ls_weighting_scheme calc
_refine_ls_wR_factor_gt 0.0698
_refine_ls_wR_factor_ref 0.0740
_reflns_number_gt 22913
_reflns_number_total 28579
_reflns_threshold_expression >2sigma(I)
_cod_data_source_file b906724h.txt
_cod_data_source_block mp00501
_cod_original_sg_symbol_Hall -P1
_cod_original_sg_symbol_H-M P-1
_cod_database_code 7002073

loop_
_symmetry_equiv_pos_as_xyz
'x, y, z'
'-x, -y, -z'

loop_
_atom_site_label
_atom_site_type_symbol
_atom_site_fract_x
_atom_site_fract_y
_atom_site_fract_z
_atom_site_U_iso_or_equiv
_atom_site_adp_type
_atom_site_occupancy
_atom_site_symmetry_multiplicity
_atom_site_calc_flag
_atom_site_refinement_flags
_atom_site_disorder_assembly
_atom_site_disorder_group
Rh1 Rh 0.164211(8) 0.230739(7) 0.037961(4) 0.01337(2) Uani 1 1 d . . .
N1 N 0.09190(9) 0.20828(8) -0.05683(5) 0.0169(2) Uani 1 1 d . . .
N2 N 0.14670(9) 0.24831(8) -0.09783(5) 0.0177(2) Uani 1 1 d . . .
N3 N 0.24184(9) 0.38202(8) -0.03002(5) 0.0164(2) Uani 1 1 d . . .
N4 N 0.18005(9) 0.45854(8) 0.04520(5) 0.0154(2) Uani 1 1 d . . .
C1 C 0.30862(12) 0.23059(10) 0.10406(7) 0.0208(3) Uani 1 1 d . . .
H1 H 0.3565(15) 0.2839(13) 0.1024(8) 0.024(4) Uiso 1 1 d . . .
C2 C 0.22155(12) 0.24375(10) 0.13668(6) 0.0206(3) Uani 1 1 d . . .
H2 H 0.2180(14) 0.3093(13) 0.1548(8) 0.023(4) Uiso 1 1 d . . .
C3 C 0.16165(13) 0.16854(11) 0.16707(7) 0.0246(3) Uani 1 1 d . . .
H3A H 0.1388 0.1992 0.2054 0.030 Uiso 1 1 calc R . .
H3B H 0.2130 0.1234 0.1793 0.030 Uiso 1 1 calc R . .
C4 C 0.05944(13) 0.11406(11) 0.12343(7) 0.0249(3) Uani 1 1 d . . .
H4A H 0.0436 0.0510 0.1360 0.030 Uiso 1 1 calc R . .
H4B H -0.0047 0.1484 0.1283 0.030 Uiso 1 1 calc R . .
C5 C 0.07341(12) 0.10159(10) 0.05577(7) 0.0199(3) Uani 1 1 d . . .
H5 H 0.0079(15) 0.0950(12) 0.0275(8) 0.023(4) Uiso 1 1 d . . .
C6 C 0.16576(12) 0.07593(9) 0.03296(7) 0.0195(3) Uani 1 1 d . . .
H6 H 0.1589(14) 0.0566(12) -0.0097(8) 0.019(4) Uiso 1 1 d . . .
C7 C 0.26766(12) 0.05251(10) 0.07227(7) 0.0216(3) Uani 1 1 d . . .
H7A H 0.2978 0.0006 0.0486 0.026 Uiso 1 1 calc R . .
H7B H 0.2475 0.0304 0.1105 0.026 Uiso 1 1 calc R . .
C8 C 0.35611(12) 0.13881(11) 0.09049(7) 0.0245(3) Uani 1 1 d . . .
H8A H 0.4071 0.1298 0.1279 0.029 Uiso 1 1 calc R . .
H8B H 0.3993 0.1432 0.0562 0.029 Uiso 1 1 calc R . .
C9 C -0.00320(11) 0.16448(10) -0.09055(6) 0.0197(3) Uani 1 1 d . . .
H9 H -0.0589 0.1294 -0.0743 0.024 Uiso 1 1 calc R . .
C10 C -0.00927(12) 0.17737(11) -0.15288(7) 0.0234(3) Uani 1 1 d . . .
H10 H -0.0681 0.1540 -0.1861 0.028 Uiso 1 1 calc R . .
C11 C 0.08810(12) 0.23105(10) -0.15592(6) 0.0221(3) Uani 1 1 d . . .
H11 H 0.1099 0.2520 -0.1921 0.027 Uiso 1 1 calc R . .
C12 C 0.25468(11) 0.30192(10) -0.07472(6) 0.0183(2) Uani 1 1 d . . .
H12A H 0.3046 0.2615 -0.0545 0.022 Uiso 1 1 calc R . .
H12B H 0.2870 0.3242 -0.1097 0.022 Uiso 1 1 calc R . .
C13 C 0.24599(11) 0.47435(10) -0.04173(6) 0.0190(2) Uani 1 1 d . . .
H13 H 0.2700 0.4986 -0.0764 0.023 Uiso 1 1 calc R . .
C14 C 0.20910(11) 0.52273(9) 0.00609(6) 0.0185(2) Uani 1 1 d . . .
H14 H 0.2038 0.5886 0.0121 0.022 Uiso 1 1 calc R . .
C15 C 0.20055(10) 0.36987(9) 0.02321(6) 0.0149(2) Uani 1 1 d . . .
C16 C 0.13587(11) 0.48804(9) 0.10383(6) 0.0176(2) Uani 1 1 d . . .
C17 C 0.08816(14) 0.58163(10) 0.09947(8) 0.0264(3) Uani 1 1 d . . .
H17A H 0.1480 0.6322 0.0998 0.040 Uiso 1 1 d R . .
H17B H 0.0506 0.5969 0.1351 0.040 Uiso 1 1 d R . .
H17C H 0.0355 0.5756 0.0607 0.040 Uiso 1 1 d R . .
C18 C 0.23208(13) 0.50291(10) 0.15815(7) 0.0231(3) Uani 1 1 d . . .
H18A H 0.2660 0.4445 0.1593 0.035 Uiso 1 1 d R . .
H18B H 0.2049 0.5196 0.1974 0.035 Uiso 1 1 d R . .
H18C H 0.2869 0.5541 0.1525 0.035 Uiso 1 1 d R . .
C19 C 0.04205(12) 0.41322(10) 0.10999(7) 0.0221(3) Uani 1 1 d . . .
H19A H -0.0193 0.4113 0.0758 0.033 Uiso 1 1 d R . .
H19B H 0.0169 0.4292 0.1499 0.033 Uiso 1 1 d R . .
H19C H 0.0685 0.3512 0.1082 0.033 Uiso 1 1 d R . .
B1 B 0.11316(11) 0.76561(10) 0.62809(7) 0.0139(2) Uani 1 1 d . . .
C39 C 0.07488(10) 0.87110(9) 0.64558(6) 0.0149(2) Uani 1 1 d . . .
C40 C 0.03919(11) 0.89769(9) 0.70267(6) 0.0174(2) Uani 1 1 d . . .
H40 H 0.0395 0.8542 0.7317 0.021 Uiso 1 1 calc R . .
C41 C 0.00333(12) 0.98508(10) 0.71842(7) 0.0220(3) Uani 1 1 d . . .
H41 H -0.0237 0.9986 0.7565 0.026 Uiso 1 1 calc R . .
C42 C 0.00705(12) 1.05244(10) 0.67841(7) 0.0238(3) Uani 1 1 d . . .
H42 H -0.0172 1.1121 0.6888 0.029 Uiso 1 1 calc R . .
C43 C 0.04679(11) 1.03083(10) 0.62309(7) 0.0216(3) Uani 1 1 d . . .
H43 H 0.0526 1.0768 0.5960 0.026 Uiso 1 1 calc R . .
C44 C 0.07834(11) 0.94144(9) 0.60698(7) 0.0177(2) Uani 1 1 d . . .
H44 H 0.1032 0.9278 0.5682 0.021 Uiso 1 1 calc R . .
C45 C 0.21574(10) 0.75217(9) 0.68205(6) 0.0143(2) Uani 1 1 d . . .
C46 C 0.28284(11) 0.82850(10) 0.72047(7) 0.0191(3) Uani 1 1 d . . .
H46 H 0.2651 0.8905 0.7175 0.023 Uiso 1 1 calc R . .
C47 C 0.37468(11) 0.81728(10) 0.76291(7) 0.0221(3) Uani 1 1 d . . .
H47 H 0.4175 0.8711 0.7883 0.027 Uiso 1 1 calc R . .
C48 C 0.40345(11) 0.72785(10) 0.76812(6) 0.0196(3) Uani 1 1 d . . .
H48 H 0.4663 0.7198 0.7966 0.024 Uiso 1 1 calc R . .
C49 C 0.33913(12) 0.65039(10) 0.73114(7) 0.0211(3) Uani 1 1 d . . .
H49 H 0.3579 0.5886 0.7342 0.025 Uiso 1 1 calc R . .
C50 C 0.24684(12) 0.66266(10) 0.68937(6) 0.0194(3) Uani 1 1 d . . .
H50 H 0.2034 0.6084 0.6650 0.023 Uiso 1 1 calc R . .
C51 C 0.01081(10) 0.67932(9) 0.62323(6) 0.0145(2) Uani 1 1 d . . .
C52 C -0.07707(11) 0.68243(10) 0.65701(7) 0.0188(2) Uani 1 1 d . . .
H52 H -0.0807 0.7389 0.6839 0.023 Uiso 1 1 calc R . .
C53 C -0.15915(12) 0.60669(11) 0.65293(8) 0.0238(3) Uani 1 1 d . . .
H53 H -0.2172 0.6127 0.6765 0.029 Uiso 1 1 calc R . .
C54 C -0.15660(12) 0.52249(10) 0.61464(7) 0.0242(3) Uani 1 1 d . . .
H54 H -0.2121 0.4705 0.6120 0.029 Uiso 1 1 calc R . .
C55 C -0.07149(12) 0.51575(10) 0.58038(7) 0.0221(3) Uani 1 1 d . . .
H55 H -0.0681 0.4585 0.5541 0.027 Uiso 1 1 calc R . .
C56 C 0.00909(11) 0.59247(10) 0.58435(6) 0.0185(2) Uani 1 1 d . . .
H56 H 0.0657 0.5862 0.5597 0.022 Uiso 1 1 calc R . .
C57 C 0.15467(10) 0.75588(9) 0.55968(6) 0.0142(2) Uani 1 1 d . . .
C58 C 0.26196(11) 0.74058(9) 0.55106(6) 0.0164(2) Uani 1 1 d . . .
H58 H 0.3145 0.7365 0.5865 0.020 Uiso 1 1 calc R . .
C59 C 0.29467(12) 0.73105(9) 0.49249(7) 0.0194(3) Uani 1 1 d . . .
H59 H 0.3682 0.7208 0.4889 0.023 Uiso 1 1 calc R . .
C60 C 0.22009(12) 0.73650(10) 0.43949(7) 0.0205(3) Uani 1 1 d . . .
H60 H 0.2421 0.7305 0.3996 0.025 Uiso 1 1 calc R . .
C61 C 0.11258(12) 0.75094(10) 0.44591(6) 0.0205(3) Uani 1 1 d . . .
H61 H 0.0604 0.7544 0.4102 0.025 Uiso 1 1 calc R . .
C62 C 0.08147(11) 0.76030(10) 0.50469(6) 0.0183(2) Uani 1 1 d . . .
H62 H 0.0076 0.7701 0.5079 0.022 Uiso 1 1 calc R . .
Rh2 Rh 0.365762(8) 0.279465(7) 0.529175(4) 0.01285(2) Uani 1 1 d . . .
N5 N 0.36940(9) 0.24709(8) 0.43279(5) 0.0150(2) Uani 1 1 d . . .
N6 N 0.28208(9) 0.19047(8) 0.39729(5) 0.0148(2) Uani 1 1 d . . .
N7 N 0.23490(9) 0.09816(8) 0.47316(5) 0.0148(2) Uani 1 1 d . . .
N8 N 0.34636(9) 0.05888(7) 0.54720(5) 0.01393(19) Uani 1 1 d . . .
C20 C 0.27686(13) 0.31927(10) 0.60263(7) 0.0229(3) Uani 1 1 d . . .
H20 H 0.2294(16) 0.2665(14) 0.6068(9) 0.033(5) Uiso 1 1 d . . .
C21 C 0.38756(13) 0.32514(10) 0.62854(6) 0.0212(3) Uani 1 1 d . . .
H21 H 0.4103(14) 0.2728(12) 0.6475(8) 0.021(4) Uiso 1 1 d . . .
C22 C 0.46682(13) 0.41617(10) 0.64902(7) 0.0233(3) Uani 1 1 d . . .
H22A H 0.5197 0.4089 0.6861 0.028 Uiso 1 1 calc R . .
H22B H 0.4247 0.4684 0.6612 0.028 Uiso 1 1 calc R . .
C23 C 0.53080(12) 0.44191(10) 0.59764(7) 0.0217(3) Uani 1 1 d . . .
H23A H 0.5542 0.5109 0.6048 0.026 Uiso 1 1 calc R . .
H23B H 0.5980 0.4100 0.6001 0.026 Uiso 1 1 calc R . .
C24 C 0.46391(11) 0.41414(9) 0.53328(6) 0.0179(2) Uani 1 1 d . . .
H24 H 0.5066(13) 0.4044(11) 0.5009(7) 0.015(4) Uiso 1 1 d . . .
C25 C 0.35480(12) 0.42695(9) 0.51603(7) 0.0197(3) Uani 1 1 d . . .
H25 H 0.3273(14) 0.4232(12) 0.4729(8) 0.019(4) Uiso 1 1 d . . .
C26 C 0.28522(13) 0.47459(10) 0.55886(7) 0.0245(3) Uani 1 1 d . . .
H26A H 0.2353 0.5113 0.5350 0.029 Uiso 1 1 calc R . .
H26B H 0.3338 0.5192 0.5925 0.029 Uiso 1 1 calc R . .
C27 C 0.21674(13) 0.40223(11) 0.58775(9) 0.0299(3) Uani 1 1 d . . .
H27A H 0.1968 0.4341 0.6266 0.036 Uiso 1 1 calc R . .
H27B H 0.1476 0.3783 0.5585 0.036 Uiso 1 1 calc R . .
C28 C 0.43597(11) 0.27023(10) 0.39272(6) 0.0184(2) Uani 1 1 d . . .
H28 H 0.5047 0.3095 0.4042 0.022 Uiso 1 1 calc R . .
C29 C 0.39082(12) 0.22887(10) 0.33174(7) 0.0217(3) Uani 1 1 d . . .
H29 H 0.4215 0.2344 0.2950 0.026 Uiso 1 1 calc R . .
C30 C 0.29238(12) 0.17842(10) 0.33650(6) 0.0190(3) Uani 1 1 d . . .
H30 H 0.2412 0.1419 0.3032 0.023 Uiso 1 1 calc R . .
C31 C 0.19241(10) 0.15468(9) 0.42699(6) 0.0160(2) Uani 1 1 d . . .
H31A H 0.1342 0.1155 0.3954 0.019 Uiso 1 1 calc R . .
H31B H 0.1598 0.2080 0.4473 0.019 Uiso 1 1 calc R . .
C32 C 0.21786(11) 0.00044(9) 0.46608(6) 0.0173(2) Uani 1 1 d . . .
H32 H 0.1679 -0.0409 0.4345 0.021 Uiso 1 1 calc R . .
C33 C 0.28676(11) -0.02388(9) 0.51312(6) 0.0168(2) Uani 1 1 d . . .
H33 H 0.2935 -0.0863 0.5216 0.020 Uiso 1 1 calc R . .
C34 C 0.31470(10) 0.13598(9) 0.52271(6) 0.0139(2) Uani 1 1 d . . .
C35 C 0.43258(11) 0.05976(9) 0.60329(6) 0.0172(2) Uani 1 1 d . . .
C36 C 0.47077(13) -0.03816(10) 0.60215(8) 0.0274(3) Uani 1 1 d . . .
H36A H 0.4100 -0.0839 0.6080 0.041 Uiso 1 1 d R . .
H36B H 0.5331 -0.0358 0.6358 0.041 Uiso 1 1 d R . .
H36C H 0.4936 -0.0574 0.5619 0.041 Uiso 1 1 d R . .
C37 C 0.38022(13) 0.08229(11) 0.66171(6) 0.0237(3) Uani 1 1 d . . .
H37A H 0.3477 0.1413 0.6603 0.036 Uiso 1 1 d R . .
H37B H 0.4368 0.0892 0.6989 0.036 Uiso 1 1 d R . .
H37C H 0.3227 0.0308 0.6633 0.036 Uiso 1 1 d R . .
C38 C 0.53152(11) 0.13039(10) 0.59957(7) 0.0209(3) Uani 1 1 d . . .
H38A H 0.5654 0.1082 0.5636 0.031 Uiso 1 1 d R . .
H38B H 0.5855 0.1363 0.6378 0.031 Uiso 1 1 d R . .
H38C H 0.5072 0.1921 0.5949 0.031 Uiso 1 1 d R . .
B2 B 0.54521(12) 0.20853(10) 0.88659(7) 0.0145(2) Uani 1 1 d . . .
C63 C 0.60680(10) 0.16288(9) 0.83025(6) 0.0153(2) Uani 1 1 d . . .
C64 C 0.67235(11) 0.21729(10) 0.79750(6) 0.0199(3) Uani 1 1 d . . .
H64 H 0.6798 0.2842 0.8072 0.024 Uiso 1 1 calc R . .
C65 C 0.72718(11) 0.17709(11) 0.75127(7) 0.0225(3) Uani 1 1 d . . .
H65 H 0.7708 0.2167 0.7304 0.027 Uiso 1 1 calc R . .
C66 C 0.71812(12) 0.07963(11) 0.73578(6) 0.0227(3) Uani 1 1 d . . .
H66 H 0.7553 0.0520 0.7045 0.027 Uiso 1 1 calc R . .
C67 C 0.65375(12) 0.02345(10) 0.76683(7) 0.0227(3) Uani 1 1 d . . .
H67 H 0.6466 -0.0434 0.7568 0.027 Uiso 1 1 calc R . .
C68 C 0.59931(11) 0.06460(10) 0.81280(6) 0.0186(2) Uani 1 1 d . . .
H68 H 0.5553 0.0244 0.8332 0.022 Uiso 1 1 calc R . .
C69 C 0.62894(10) 0.22314(8) 0.95372(6) 0.0142(2) Uani 1 1 d . . .
C70 C 0.74208(11) 0.21567(9) 0.95956(6) 0.0162(2) Uani 1 1 d . . .
H70 H 0.7722 0.1978 0.9230 0.019 Uiso 1 1 calc R . .
C71 C 0.81232(11) 0.23356(9) 1.01711(6) 0.0197(3) Uani 1 1 d . . .
H71 H 0.8886 0.2281 1.0189 0.024 Uiso 1 1 calc R . .
C72 C 0.77107(12) 0.25921(10) 1.07165(7) 0.0220(3) Uani 1 1 d . . .
H72 H 0.8186 0.2720 1.1108 0.026 Uiso 1 1 calc R . .
C73 C 0.65903(12) 0.26579(10) 1.06790(6) 0.0212(3) Uani 1 1 d . . .
H73 H 0.6292 0.2826 1.1047 0.025 Uiso 1 1 calc R . .
C74 C 0.59049(11) 0.24780(9) 1.01018(6) 0.0179(2) Uani 1 1 d . . .
H74 H 0.5142 0.2524 1.0089 0.021 Uiso 1 1 calc R . .
C75 C 0.43623(10) 0.13252(9) 0.88776(6) 0.0156(2) Uani 1 1 d . . .
C76 C 0.43866(12) 0.06307(10) 0.92716(7) 0.0202(3) Uani 1 1 d . . .
H76 H 0.5011 0.0665 0.9587 0.024 Uiso 1 1 calc R . .
C77 C 0.35359(13) -0.01083(11) 0.92209(7) 0.0247(3) Uani 1 1 d . . .
H77 H 0.3596 -0.0568 0.9494 0.030 Uiso 1 1 calc R . .
C78 C 0.26044(12) -0.01728(11) 0.87738(8) 0.0267(3) Uani 1 1 d . . .
H78 H 0.2021 -0.0673 0.8737 0.032 Uiso 1 1 calc R . .
C79 C 0.25397(12) 0.05061(11) 0.83806(8) 0.0282(3) Uani 1 1 d . . .
H79 H 0.1904 0.0474 0.8073 0.034 Uiso 1 1 calc R . .
C80 C 0.33983(11) 0.12343(10) 0.84330(7) 0.0215(3) Uani 1 1 d . . .
H80 H 0.3331 0.1689 0.8157 0.026 Uiso 1 1 calc R . .
C81 C 0.51032(10) 0.31276(9) 0.87304(6) 0.0150(2) Uani 1 1 d . . .
C82 C 0.52776(11) 0.39352(9) 0.91867(6) 0.0167(2) Uani 1 1 d . . .
H82 H 0.5630 0.3886 0.9594 0.020 Uiso 1 1 calc R . .
C83 C 0.49567(12) 0.48070(10) 0.90696(7) 0.0210(3) Uani 1 1 d . . .
H83 H 0.5109 0.5335 0.9392 0.025 Uiso 1 1 calc R . .
C84 C 0.44177(13) 0.49018(11) 0.84862(7) 0.0245(3) Uani 1 1 d . . .
H84 H 0.4181 0.5487 0.8406 0.029 Uiso 1 1 calc R . .
C85 C 0.42289(13) 0.41224(11) 0.80193(7) 0.0246(3) Uani 1 1 d . . .
H85 H 0.3856 0.4174 0.7617 0.030 Uiso 1 1 calc R . .
C86 C 0.45836(12) 0.32652(10) 0.81391(6) 0.0202(3) Uani 1 1 d . . .
H86 H 0.4469 0.2752 0.7807 0.024 Uiso 1 1 calc R . .
Cl1 Cl -0.06273(8) 0.36294(4) 0.72341(3) 0.03779(17) Uani 0.884(3) 1 d PD A 1
C87 C 0.03192(18) 0.46421(15) 0.7253(3) 0.0362(5) Uani 0.884(3) 1 d PD A 1
H87A H -0.0025 0.5213 0.7378 0.043 Uiso 0.884(3) 1 calc PR A 1
H87B H 0.0495 0.4670 0.6830 0.043 Uiso 0.884(3) 1 calc PR A 1
Cl2 Cl 0.15489(6) 0.46482(9) 0.77751(6) 0.0600(3) Uani 0.884(3) 1 d PDU A 1
Cl1A Cl -0.0240(6) 0.3581(4) 0.7125(3) 0.03779(17) Uani 0.116(3) 1 d PD A 2
C87A C 0.0475(14) 0.4733(8) 0.726(3) 0.0362(5) Uani 0.116(3) 1 d PD A 2
H87C H 0.0188 0.5172 0.7563 0.043 Uiso 0.116(3) 1 calc PR A 2
H87D H 0.0524 0.5007 0.6870 0.043 Uiso 0.116(3) 1 calc PR A 2
Cl2A Cl 0.1707(5) 0.4334(7) 0.7570(4) 0.0600(3) Uani 0.116(3) 1 d PD A 2

loop_
_atom_site_aniso_label
_atom_site_aniso_U_11
_atom_site_aniso_U_22
_atom_site_aniso_U_33
_atom_site_aniso_U_23
_atom_site_aniso_U_13
_atom_site_aniso_U_12
Rh1 0.01429(4) 0.01151(4) 0.01344(4) 0.00108(3) 0.00017(3) 0.00164(3)
N1 0.0164(5) 0.0174(5) 0.0166(5) 0.0006(4) 0.0017(4) 0.0039(4)
N2 0.0193(5) 0.0204(5) 0.0132(5) 0.0002(4) 0.0021(4) 0.0054(4)
N3 0.0166(5) 0.0157(5) 0.0171(5) 0.0023(4) 0.0036(4) 0.0026(4)
N4 0.0159(5) 0.0126(5) 0.0171(5) 0.0009(4) 0.0023(4) 0.0021(4)
C1 0.0195(6) 0.0179(6) 0.0225(7) 0.0060(5) -0.0052(5) -0.0005(5)
C2 0.0280(7) 0.0163(6) 0.0151(6) 0.0012(5) -0.0034(5) 0.0030(5)
C3 0.0329(8) 0.0235(7) 0.0192(6) 0.0055(5) 0.0059(6) 0.0064(6)
C4 0.0266(7) 0.0219(7) 0.0289(7) 0.0086(6) 0.0095(6) 0.0018(6)
C5 0.0187(6) 0.0144(6) 0.0253(7) 0.0044(5) 0.0003(5) -0.0010(5)
C6 0.0231(6) 0.0128(6) 0.0212(6) 0.0013(5) 0.0006(5) 0.0013(5)
C7 0.0221(6) 0.0177(6) 0.0255(7) 0.0046(5) 0.0018(5) 0.0066(5)
C8 0.0179(6) 0.0231(7) 0.0322(8) 0.0079(6) -0.0010(6) 0.0044(6)
C9 0.0167(6) 0.0185(6) 0.0217(6) -0.0023(5) -0.0012(5) 0.0044(5)
C10 0.0222(7) 0.0249(7) 0.0196(6) -0.0042(5) -0.0062(5) 0.0094(6)
C11 0.0270(7) 0.0244(7) 0.0149(6) 0.0000(5) 0.0003(5) 0.0108(6)
C12 0.0168(6) 0.0203(6) 0.0179(6) 0.0005(5) 0.0049(5) 0.0028(5)
C13 0.0188(6) 0.0187(6) 0.0203(6) 0.0065(5) 0.0040(5) 0.0008(5)
C14 0.0182(6) 0.0138(6) 0.0234(6) 0.0047(5) 0.0020(5) 0.0009(5)
C15 0.0147(5) 0.0141(5) 0.0154(6) 0.0016(4) 0.0014(4) 0.0026(4)
C16 0.0206(6) 0.0142(6) 0.0180(6) -0.0007(5) 0.0054(5) 0.0026(5)
C17 0.0319(8) 0.0190(7) 0.0309(8) 0.0014(6) 0.0107(6) 0.0099(6)
C18 0.0267(7) 0.0199(6) 0.0200(6) -0.0017(5) 0.0017(5) -0.0010(6)
C19 0.0201(6) 0.0220(7) 0.0249(7) 0.0013(5) 0.0077(5) 0.0023(5)
B1 0.0127(6) 0.0128(6) 0.0162(6) 0.0014(5) 0.0029(5) 0.0028(5)
C39 0.0112(5) 0.0140(5) 0.0181(6) 0.0000(4) -0.0001(4) 0.0021(4)
C40 0.0158(6) 0.0176(6) 0.0173(6) -0.0013(5) -0.0002(5) 0.0037(5)
C41 0.0197(6) 0.0216(6) 0.0222(7) -0.0056(5) 0.0001(5) 0.0066(5)
C42 0.0202(6) 0.0156(6) 0.0326(8) -0.0039(5) -0.0019(6) 0.0064(5)
C43 0.0176(6) 0.0143(6) 0.0325(8) 0.0051(5) 0.0010(5) 0.0023(5)
C44 0.0139(5) 0.0157(6) 0.0236(6) 0.0030(5) 0.0033(5) 0.0020(5)
C45 0.0145(5) 0.0152(5) 0.0138(5) 0.0024(4) 0.0037(4) 0.0033(5)
C46 0.0171(6) 0.0148(6) 0.0243(7) 0.0022(5) 0.0004(5) 0.0021(5)
C47 0.0171(6) 0.0226(7) 0.0238(7) 0.0004(5) -0.0021(5) 0.0010(5)
C48 0.0165(6) 0.0274(7) 0.0165(6) 0.0061(5) 0.0026(5) 0.0062(5)
C49 0.0241(7) 0.0194(6) 0.0218(6) 0.0064(5) 0.0031(5) 0.0089(5)
C50 0.0216(6) 0.0154(6) 0.0202(6) 0.0012(5) 0.0004(5) 0.0036(5)
C51 0.0139(5) 0.0140(5) 0.0156(5) 0.0027(4) 0.0009(4) 0.0028(4)
C52 0.0174(6) 0.0155(6) 0.0246(7) 0.0032(5) 0.0053(5) 0.0042(5)
C53 0.0154(6) 0.0219(7) 0.0368(8) 0.0090(6) 0.0085(6) 0.0031(5)
C54 0.0165(6) 0.0187(6) 0.0356(8) 0.0083(6) -0.0020(6) -0.0022(5)
C55 0.0251(7) 0.0147(6) 0.0238(7) 0.0013(5) -0.0016(5) -0.0005(5)
C56 0.0196(6) 0.0169(6) 0.0180(6) 0.0004(5) 0.0030(5) 0.0011(5)
C57 0.0158(5) 0.0102(5) 0.0165(6) 0.0011(4) 0.0031(4) 0.0014(4)
C58 0.0169(6) 0.0134(5) 0.0203(6) 0.0042(5) 0.0044(5) 0.0041(5)
C59 0.0223(6) 0.0150(6) 0.0237(7) 0.0032(5) 0.0102(5) 0.0052(5)
C60 0.0269(7) 0.0167(6) 0.0188(6) 0.0011(5) 0.0093(5) 0.0015(5)
C61 0.0254(7) 0.0184(6) 0.0167(6) 0.0026(5) 0.0016(5) 0.0011(5)
C62 0.0163(6) 0.0185(6) 0.0195(6) 0.0018(5) 0.0020(5) 0.0019(5)
Rh2 0.01401(4) 0.01054(4) 0.01451(5) 0.00243(3) 0.00326(3) 0.00191(3)
N5 0.0140(5) 0.0147(5) 0.0167(5) 0.0036(4) 0.0022(4) 0.0029(4)
N6 0.0139(5) 0.0157(5) 0.0151(5) 0.0035(4) 0.0014(4) 0.0033(4)
N7 0.0134(5) 0.0148(5) 0.0160(5) 0.0043(4) 0.0008(4) 0.0013(4)
N8 0.0142(5) 0.0123(5) 0.0154(5) 0.0037(4) 0.0014(4) 0.0017(4)
C20 0.0267(7) 0.0175(6) 0.0263(7) -0.0006(5) 0.0156(6) -0.0003(5)
C21 0.0317(7) 0.0164(6) 0.0170(6) 0.0019(5) 0.0088(5) 0.0031(6)
C22 0.0297(7) 0.0195(6) 0.0190(6) -0.0006(5) 0.0032(5) 0.0015(6)
C23 0.0223(6) 0.0172(6) 0.0235(7) 0.0000(5) 0.0028(5) -0.0012(5)
C24 0.0211(6) 0.0126(5) 0.0205(6) 0.0032(5) 0.0062(5) 0.0002(5)
C25 0.0242(7) 0.0128(6) 0.0232(7) 0.0054(5) 0.0036(5) 0.0041(5)
C26 0.0253(7) 0.0177(6) 0.0316(8) 0.0013(6) 0.0065(6) 0.0086(6)
C27 0.0247(7) 0.0226(7) 0.0445(9) -0.0008(7) 0.0161(7) 0.0058(6)
C28 0.0171(6) 0.0185(6) 0.0222(6) 0.0055(5) 0.0076(5) 0.0045(5)
C29 0.0248(7) 0.0229(7) 0.0205(6) 0.0045(5) 0.0096(5) 0.0080(6)
C30 0.0230(6) 0.0202(6) 0.0150(6) 0.0022(5) 0.0033(5) 0.0081(5)
C31 0.0130(5) 0.0179(6) 0.0176(6) 0.0063(5) 0.0005(4) 0.0022(5)
C32 0.0172(6) 0.0142(5) 0.0190(6) 0.0023(5) 0.0002(5) -0.0017(5)
C33 0.0178(6) 0.0121(5) 0.0196(6) 0.0027(4) 0.0015(5) 0.0003(5)
C34 0.0131(5) 0.0136(5) 0.0156(5) 0.0035(4) 0.0027(4) 0.0020(4)
C35 0.0189(6) 0.0159(6) 0.0156(6) 0.0042(5) -0.0027(5) 0.0020(5)
C36 0.0298(8) 0.0181(6) 0.0308(8) 0.0043(6) -0.0097(6) 0.0067(6)
C37 0.0317(8) 0.0223(7) 0.0168(6) 0.0055(5) 0.0031(5) 0.0003(6)
C38 0.0163(6) 0.0216(6) 0.0233(7) 0.0042(5) -0.0018(5) 0.0016(5)
B2 0.0136(6) 0.0134(6) 0.0156(6) 0.0002(5) 0.0011(5) 0.0022(5)
C63 0.0132(5) 0.0166(6) 0.0147(5) 0.0000(4) -0.0017(4) 0.0045(5)
C64 0.0181(6) 0.0191(6) 0.0206(6) -0.0018(5) 0.0024(5) 0.0008(5)
C65 0.0166(6) 0.0291(7) 0.0207(6) 0.0006(5) 0.0037(5) 0.0017(5)
C66 0.0198(6) 0.0309(7) 0.0169(6) -0.0026(5) 0.0008(5) 0.0111(6)
C67 0.0281(7) 0.0210(6) 0.0189(6) -0.0015(5) 0.0011(5) 0.0119(6)
C68 0.0213(6) 0.0175(6) 0.0175(6) 0.0020(5) 0.0017(5) 0.0073(5)
C69 0.0163(5) 0.0092(5) 0.0167(6) 0.0018(4) 0.0017(4) 0.0014(4)
C70 0.0166(6) 0.0132(5) 0.0178(6) 0.0004(4) 0.0005(5) 0.0029(5)
C71 0.0184(6) 0.0162(6) 0.0221(6) 0.0015(5) -0.0038(5) 0.0028(5)
C72 0.0274(7) 0.0175(6) 0.0179(6) 0.0020(5) -0.0042(5) 0.0005(5)
C73 0.0293(7) 0.0185(6) 0.0151(6) 0.0021(5) 0.0047(5) -0.0004(6)
C74 0.0188(6) 0.0167(6) 0.0177(6) 0.0026(5) 0.0031(5) 0.0000(5)
C75 0.0137(5) 0.0142(5) 0.0180(6) -0.0019(4) 0.0025(4) 0.0035(4)
C76 0.0191(6) 0.0183(6) 0.0213(6) 0.0014(5) 0.0010(5) -0.0011(5)
C77 0.0264(7) 0.0188(6) 0.0277(7) 0.0014(5) 0.0059(6) -0.0027(6)
C78 0.0190(6) 0.0180(6) 0.0394(9) -0.0051(6) 0.0050(6) -0.0035(5)
C79 0.0168(6) 0.0208(7) 0.0408(9) -0.0047(6) -0.0069(6) 0.0026(6)
C80 0.0187(6) 0.0161(6) 0.0268(7) -0.0013(5) -0.0031(5) 0.0040(5)
C81 0.0125(5) 0.0158(6) 0.0171(6) 0.0020(4) 0.0038(4) 0.0024(4)
C82 0.0157(6) 0.0158(6) 0.0188(6) 0.0023(5) 0.0031(5) 0.0033(5)
C83 0.0237(7) 0.0149(6) 0.0261(7) 0.0022(5) 0.0084(5) 0.0049(5)
C84 0.0311(8) 0.0211(7) 0.0279(7) 0.0111(6) 0.0123(6) 0.0133(6)
C85 0.0299(7) 0.0299(7) 0.0195(6) 0.0106(6) 0.0080(6) 0.0148(6)
C86 0.0225(6) 0.0218(6) 0.0180(6) 0.0036(5) 0.0045(5) 0.0083(5)
Cl1 0.0387(4) 0.0436(3) 0.0273(3) 0.0043(2) 0.0010(2) -0.0045(3)
C87 0.0227(10) 0.0515(12) 0.0374(9) 0.0224(11) 0.0031(13) 0.0015(8)
Cl2 0.0254(3) 0.0903(7) 0.0702(6) 0.0559(5) -0.0047(3) -0.0031(3)
Cl1A 0.0387(4) 0.0436(3) 0.0273(3) 0.0043(2) 0.0010(2) -0.0045(3)
C87A 0.0227(10) 0.0515(12) 0.0374(9) 0.0224(11) 0.0031(13) 0.0015(8)
Cl2A 0.0254(3) 0.0903(7) 0.0702(6) 0.0559(5) -0.0047(3) -0.0031(3)

loop_
_atom_type_symbol
_atom_type_description
_atom_type_scat_dispersion_real
_atom_type_scat_dispersion_imag
_atom_type_scat_source
C C 0.0033 0.0016 'International Tables Vol C Tables 4.2.6.8 and 6.1.1.4'
H H 0.0000 0.0000 'International Tables Vol C Tables 4.2.6.8 and 6.1.1.4'
N N 0.0061 0.0033 'International Tables Vol C Tables 4.2.6.8 and 6.1.1.4'
B B 0.0013 0.0007 'International Tables Vol C Tables 4.2.6.8 and 6.1.1.4'
Rh Rh -1.1178 0.9187 'International Tables Vol C Tables 4.2.6.8 and 6.1.1.4'
Cl Cl 0.1484 0.1585 'International Tables Vol C Tables 4.2.6.8 and 6.1.1.4'

loop_
_geom_angle_atom_site_label_1
_geom_angle_atom_site_label_2
_geom_angle_atom_site_label_3
_geom_angle
_geom_angle_site_symmetry_1
_geom_angle_site_symmetry_3
_geom_angle_publ_flag
C15 Rh1 N1 84.03(5) . . ?
C15 Rh1 C1 95.71(5) . . ?
N1 Rh1 C1 146.72(5) . . ?
C15 Rh1 C2 100.75(5) . . ?
N1 Rh1 C2 173.38(5) . . ?
C1 Rh1 C2 38.00(6) . . ?
C15 Rh1 C5 160.87(5) . . ?
N1 Rh1 C5 92.56(5) . . ?
C1 Rh1 C5 97.36(5) . . ?
C2 Rh1 C5 81.42(6) . . ?
C15 Rh1 C6 161.13(5) . . ?
N1 Rh1 C6 88.77(5) . . ?
C1 Rh1 C6 80.86(5) . . ?
C2 Rh1 C6 88.01(5) . . ?
C5 Rh1 C6 36.55(5) . . ?
C9 N1 N2 105.32(11) . . ?
C9 N1 Rh1 136.08(10) . . ?
N2 N1 Rh1 118.55(8) . . ?
C11 N2 N1 111.61(12) . . ?
C11 N2 C12 130.00(12) . . ?
N1 N2 C12 118.39(11) . . ?
C15 N3 C13 112.51(11) . . ?
C15 N3 C12 121.38(11) . . ?
C13 N3 C12 124.70(11) . . ?
C15 N4 C14 110.79(11) . . ?
C15 N4 C16 126.94(11) . . ?
C14 N4 C16 122.24(11) . . ?
C2 C1 C8 125.87(14) . . ?
C2 C1 Rh1 72.00(8) . . ?
C8 C1 Rh1 109.48(10) . . ?
C2 C1 H1 116.8(11) . . ?
C8 C1 H1 113.9(11) . . ?
Rh1 C1 H1 107.6(11) . . ?
C1 C2 C3 125.35(13) . . ?
C1 C2 Rh1 70.00(8) . . ?
C3 C2 Rh1 112.72(10) . . ?
C1 C2 H2 115.4(10) . . ?
C3 C2 H2 115.0(10) . . ?
Rh1 C2 H2 107.3(10) . . ?
C2 C3 C4 112.36(12) . . ?
C2 C3 H3A 109.1 . . ?
C4 C3 H3A 109.1 . . ?
C2 C3 H3B 109.1 . . ?
C4 C3 H3B 109.1 . . ?
H3A C3 H3B 107.9 . . ?
C5 C4 C3 112.96(12) . . ?
C5 C4 H4A 109.0 . . ?
C3 C4 H4A 109.0 . . ?
C5 C4 H4B 109.0 . . ?
C3 C4 H4B 109.0 . . ?
H4A C4 H4B 107.8 . . ?
C6 C5 C4 125.71(13) . . ?
C6 C5 Rh1 73.30(8) . . ?
C4 C5 Rh1 108.37(10) . . ?
C6 C5 H5 117.4(11) . . ?
C4 C5 H5 114.7(11) . . ?
Rh1 C5 H5 103.4(11) . . ?
C5 C6 C7 124.77(13) . . ?
C5 C6 Rh1 70.15(8) . . ?
C7 C6 Rh1 111.74(9) . . ?
C5 C6 H6 117.6(10) . . ?
C7 C6 H6 115.7(10) . . ?
Rh1 C6 H6 101.9(10) . . ?
C6 C7 C8 111.26(11) . . ?
C6 C7 H7A 109.4 . . ?
C8 C7 H7A 109.4 . . ?
C6 C7 H7B 109.4 . . ?
C8 C7 H7B 109.4 . . ?
H7A C7 H7B 108.0 . . ?
C1 C8 C7 113.07(12) . . ?
C1 C8 H8A 109.0 . . ?
C7 C8 H8A 109.0 . . ?
C1 C8 H8B 109.0 . . ?
C7 C8 H8B 109.0 . . ?
H8A C8 H8B 107.8 . . ?
N1 C9 C10 110.69(13) . . ?
N1 C9 H9 124.7 . . ?
C10 C9 H9 124.7 . . ?
C11 C10 C9 105.38(12) . . ?
C11 C10 H10 127.3 . . ?
C9 C10 H10 127.3 . . ?
N2 C11 C10 107.00(13) . . ?
N2 C11 H11 126.5 . . ?
C10 C11 H11 126.5 . . ?
N3 C12 N2 108.42(10) . . ?
N3 C12 H12A 110.0 . . ?
N2 C12 H12A 110.0 . . ?
N3 C12 H12B 110.0 . . ?
N2 C12 H12B 110.0 . . ?
H12A C12 H12B 108.4 . . ?
C14 C13 N3 105.84(12) . . ?
C14 C13 H13 127.1 . . ?
N3 C13 H13 127.1 . . ?
C13 C14 N4 107.51(11) . . ?
C13 C14 H14 126.2 . . ?
N4 C14 H14 126.2 . . ?
N3 C15 N4 103.32(11) . . ?
N3 C15 Rh1 116.21(9) . . ?
N4 C15 Rh1 139.38(10) . . ?
N4 C16 C18 107.75(11) . . ?
N4 C16 C19 108.98(11) . . ?
C18 C16 C19 113.75(12) . . ?
N4 C16 C17 109.26(11) . . ?
C18 C16 C17 109.16(12) . . ?
C19 C16 C17 107.87(11) . . ?
C16 C17 H17A 109.5 . . ?
C16 C17 H17B 109.5 . . ?
H17A C17 H17B 109.5 . . ?
C16 C17 H17C 109.5 . . ?
H17A C17 H17C 109.5 . . ?
H17B C17 H17C 109.5 . . ?
C16 C18 H18A 109.5 . . ?
C16 C18 H18B 109.5 . . ?
H18A C18 H18B 109.5 . . ?
C16 C18 H18C 109.5 . . ?
H18A C18 H18C 109.5 . . ?
H18B C18 H18C 109.5 . . ?
C16 C19 H19A 109.5 . . ?
C16 C19 H19B 109.5 . . ?
H19A C19 H19B 109.5 . . ?
C16 C19 H19C 109.5 . . ?
H19A C19 H19C 109.5 . . ?
H19B C19 H19C 109.5 . . ?
C45 B1 C57 109.16(10) . . ?
C45 B1 C39 108.61(10) . . ?
C57 B1 C39 110.39(10) . . ?
C45 B1 C51 109.69(10) . . ?
C57 B1 C51 106.70(10) . . ?
C39 B1 C51 112.25(10) . . ?
C44 C39 C40 114.94(11) . . ?
C44 C39 B1 123.85(11) . . ?
C40 C39 B1 121.19(11) . . ?
C41 C40 C39 122.90(13) . . ?
C41 C40 H40 118.5 . . ?
C39 C40 H40 118.5 . . ?
C42 C41 C40 120.14(13) . . ?
C42 C41 H41 119.9 . . ?
C40 C41 H41 119.9 . . ?
C43 C42 C41 118.75(12) . . ?
C43 C42 H42 120.6 . . ?
C41 C42 H42 120.6 . . ?
C42 C43 C44 120.24(14) . . ?
C42 C43 H43 119.9 . . ?
C44 C43 H43 119.9 . . ?
C43 C44 C39 122.89(13) . . ?
C43 C44 H44 118.6 . . ?
C39 C44 H44 118.6 . . ?
C46 C45 C50 115.26(12) . . ?
C46 C45 B1 122.94(11) . . ?
C50 C45 B1 121.64(11) . . ?
C47 C46 C45 122.83(12) . . ?
C47 C46 H46 118.6 . . ?
C45 C46 H46 118.6 . . ?
C48 C47 C46 120.12(13) . . ?
C48 C47 H47 119.9 . . ?
C46 C47 H47 119.9 . . ?
C49 C48 C47 118.93(12) . . ?
C49 C48 H48 120.5 . . ?
C47 C48 H48 120.5 . . ?
C48 C49 C50 120.27(12) . . ?
C48 C49 H49 119.9 . . ?
C50 C49 H49 119.9 . . ?
C49 C50 C45 122.56(13) . . ?
C49 C50 H50 118.7 . . ?
C45 C50 H50 118.7 . . ?
C52 C51 C56 114.29(12) . . ?
C52 C51 B1 125.36(11) . . ?
C56 C51 B1 120.31(11) . . ?
C53 C52 C51 123.20(13) . . ?
C53 C52 H52 118.4 . . ?
C51 C52 H52 118.4 . . ?
C54 C53 C52 120.39(13) . . ?
C54 C53 H53 119.8 . . ?
C52 C53 H53 119.8 . . ?
C55 C54 C53 118.67(14) . . ?
C55 C54 H54 120.7 . . ?
C53 C54 H54 120.7 . . ?
C54 C55 C56 120.24(13) . . ?
C54 C55 H55 119.9 . . ?
C56 C55 H55 119.9 . . ?
C55 C56 C51 123.20(13) . . ?
C55 C56 H56 118.4 . . ?
C51 C56 H56 118.4 . . ?
C58 C57 C62 115.09(12) . . ?
C58 C57 B1 123.83(11) . . ?
C62 C57 B1 121.06(11) . . ?
C59 C58 C57 122.77(12) . . ?
C59 C58 H58 118.6 . . ?
C57 C58 H58 118.6 . . ?
C60 C59 C58 120.29(12) . . ?
C60 C59 H59 119.9 . . ?
C58 C59 H59 119.9 . . ?
C59 C60 C61 118.79(13) . . ?
C59 C60 H60 120.6 . . ?
C61 C60 H60 120.6 . . ?
C60 C61 C62 120.11(13) . . ?
C60 C61 H61 119.9 . . ?
C62 C61 H61 119.9 . . ?
C61 C62 C57 122.94(12) . . ?
C61 C62 H62 118.5 . . ?
C57 C62 H62 118.5 . . ?
C34 Rh2 N5 84.30(5) . . ?
C34 Rh2 C20 94.47(5) . . ?
N5 Rh2 C20 149.37(5) . . ?
C34 Rh2 C24 163.39(5) . . ?
N5 Rh2 C24 90.84(5) . . ?
C20 Rh2 C24 97.72(5) . . ?
C34 Rh2 C21 101.88(5) . . ?
N5 Rh2 C21 170.88(5) . . ?
C20 Rh2 C21 37.83(6) . . ?
C24 Rh2 C21 81.35(5) . . ?
C34 Rh2 C25 157.70(5) . . ?
N5 Rh2 C25 88.42(5) . . ?
C20 Rh2 C25 81.21(6) . . ?
C24 Rh2 C25 37.10(5) . . ?
C21 Rh2 C25 88.15(5) . . ?
C28 N5 N6 105.10(11) . . ?
C28 N5 Rh2 137.34(10) . . ?
N6 N5 Rh2 117.51(8) . . ?
C30 N6 N5 111.68(11) . . ?
C30 N6 C31 129.39(12) . . ?
N5 N6 C31 118.90(10) . . ?
C34 N7 C32 112.22(10) . . ?
C34 N7 C31 121.70(11) . . ?
C32 N7 C31 124.84(11) . . ?
C34 N8 C33 110.69(10) . . ?
C34 N8 C35 126.27(11) . . ?
C33 N8 C35 123.04(10) . . ?
C21 C20 C27 125.48(14) . . ?
C21 C20 Rh2 72.17(8) . . ?
C27 C20 Rh2 109.06(10) . . ?
C21 C20 H20 118.3(12) . . ?
C27 C20 H20 112.9(12) . . ?
Rh2 C20 H20 108.0(12) . . ?
C20 C21 C22 125.56(13) . . ?
C20 C21 Rh2 70.00(8) . . ?
C22 C21 Rh2 112.35(9) . . ?
C20 C21 H21 117.2(11) . . ?
C22 C21 H21 114.0(11) . . ?
Rh2 C21 H21 105.8(10) . . ?
C21 C22 C23 112.39(11) . . ?
C21 C22 H22A 109.1 . . ?
C23 C22 H22A 109.1 . . ?
C21 C22 H22B 109.1 . . ?
C23 C22 H22B 109.1 . . ?
H22A C22 H22B 107.9 . . ?
C24 C23 C22 112.70(12) . . ?
C24 C23 H23A 109.1 . . ?
C22 C23 H23A 109.1 . . ?
C24 C23 H23B 109.1 . . ?
C22 C23 H23B 109.1 . . ?
H23A C23 H23B 107.8 . . ?
C25 C24 C23 125.82(12) . . ?
C25 C24 Rh2 72.84(8) . . ?
C23 C24 Rh2 108.95(9) . . ?
C25 C24 H24 117.2(10) . . ?
C23 C24 H24 114.4(10) . . ?
Rh2 C24 H24 104.6(10) . . ?
C24 C25 C26 124.87(13) . . ?
C24 C25 Rh2 70.06(8) . . ?
C26 C25 Rh2 112.14(10) . . ?
C24 C25 H25 118.0(10) . . ?
C26 C25 H25 114.5(10) . . ?
Rh2 C25 H25 104.1(10) . . ?
C25 C26 C27 111.42(12) . . ?
C25 C26 H26A 109.3 . . ?
C27 C26 H26A 109.3 . . ?
C25 C26 H26B 109.3 . . ?
C27 C26 H26B 109.3 . . ?
H26A C26 H26B 108.0 . . ?
C20 C27 C26 113.03(12) . . ?
C20 C27 H27A 109.0 . . ?
C26 C27 H27A 109.0 . . ?
C20 C27 H27B 109.0 . . ?
C26 C27 H27B 109.0 . . ?
H27A C27 H27B 107.8 . . ?
N5 C28 C29 110.94(13) . . ?
N5 C28 H28 124.5 . . ?
C29 C28 H28 124.5 . . ?
C30 C29 C28 105.12(12) . . ?
C30 C29 H29 127.4 . . ?
C28 C29 H29 127.4 . . ?
N6 C30 C29 107.17(13) . . ?
N6 C30 H30 126.4 . . ?
C29 C30 H30 126.4 . . ?
N6 C31 N7 108.89(10) . . ?
N6 C31 H31A 109.9 . . ?
N7 C31 H31A 109.9 . . ?
N6 C31 H31B 109.9 . . ?
N7 C31 H31B 109.9 . . ?
H31A C31 H31B 108.3 . . ?
C33 C32 N7 105.76(11) . . ?
C33 C32 H32 127.1 . . ?
N7 C32 H32 127.1 . . ?
C32 C33 N8 107.68(11) . . ?
C32 C33 H33 126.2 . . ?
N8 C33 H33 126.2 . . ?
N8 C34 N7 103.62(11) . . ?
N8 C34 Rh2 139.85(9) . . ?
N7 C34 Rh2 115.56(8) . . ?
N8 C35 C38 108.52(10) . . ?
N8 C35 C36 109.27(11) . . ?
C38 C35 C36 108.00(12) . . ?
N8 C35 C37 108.12(11) . . ?
C38 C35 C37 113.92(12) . . ?
C36 C35 C37 108.95(12) . . ?
C35 C36 H36A 109.5 . . ?
C35 C36 H36B 109.5 . . ?
H36A C36 H36B 109.5 . . ?
C35 C36 H36C 109.5 . . ?
H36A C36 H36C 109.5 . . ?
H36B C36 H36C 109.5 . . ?
C35 C37 H37A 109.5 . . ?
C35 C37 H37B 109.5 . . ?
H37A C37 H37B 109.5 . . ?
C35 C37 H37C 109.5 . . ?
H37A C37 H37C 109.5 . . ?
H37B C37 H37C 109.5 . . ?
C35 C38 H38A 109.5 . . ?
C35 C38 H38B 109.5 . . ?
H38A C38 H38B 109.5 . . ?
C35 C38 H38C 109.5 . . ?
H38A C38 H38C 109.5 . . ?
H38B C38 H38C 109.5 . . ?
C69 B2 C63 110.07(10) . . ?
C69 B2 C75 110.24(11) . . ?
C63 B2 C75 106.48(10) . . ?
C69 B2 C81 108.54(10) . . ?
C63 B2 C81 109.85(10) . . ?
C75 B2 C81 111.66(10) . . ?
C64 C63 C68 115.07(12) . . ?
C64 C63 B2 123.58(11) . . ?
C68 C63 B2 121.33(12) . . ?
C65 C64 C63 122.75(13) . . ?
C65 C64 H64 118.6 . . ?
C63 C64 H64 118.6 . . ?
C66 C65 C64 120.30(14) . . ?
C66 C65 H65 119.9 . . ?
C64 C65 H65 119.9 . . ?
C67 C66 C65 118.72(13) . . ?
C67 C66 H66 120.6 . . ?
C65 C66 H66 120.6 . . ?
C66 C67 C68 120.34(13) . . ?
C66 C67 H67 119.8 . . ?
C68 C67 H67 119.8 . . ?
C67 C68 C63 122.82(14) . . ?
C67 C68 H68 118.6 . . ?
C63 C68 H68 118.6 . . ?
C70 C69 C74 115.13(12) . . ?
C70 C69 B2 123.95(11) . . ?
C74 C69 B2 120.89(11) . . ?
C71 C70 C69 122.60(12) . . ?
C71 C70 H70 118.7 . . ?
C69 C70 H70 118.7 . . ?
C72 C71 C70 120.31(13) . . ?
C72 C71 H71 119.8 . . ?
C70 C71 H71 119.8 . . ?
C71 C72 C73 118.81(13) . . ?
C71 C72 H72 120.6 . . ?
C73 C72 H72 120.6 . . ?
C72 C73 C74 120.01(13) . . ?
C72 C73 H73 120.0 . . ?
C74 C73 H73 120.0 . . ?
C73 C74 C69 123.12(13) . . ?
C73 C74 H74 118.4 . . ?
C69 C74 H74 118.4 . . ?
C76 C75 C80 114.85(13) . . ?
C76 C75 B2 122.23(11) . . ?
C80 C75 B2 122.28(12) . . ?
C77 C76 C75 123.01(13) . . ?
C77 C76 H76 118.5 . . ?
C75 C76 H76 118.5 . . ?
C78 C77 C76 120.14(14) . . ?
C78 C77 H77 119.9 . . ?
C76 C77 H77 119.9 . . ?
C77 C78 C79 118.72(14) . . ?
C77 C78 H78 120.6 . . ?
C79 C78 H78 120.6 . . ?
C78 C79 C80 120.51(14) . . ?
C78 C79 H79 119.7 . . ?
C80 C79 H79 119.7 . . ?
C79 C80 C75 122.75(14) . . ?
C79 C80 H80 118.6 . . ?
C75 C80 H80 118.6 . . ?
C82 C81 C86 114.60(12) . . ?
C82 C81 B2 123.74(11) . . ?
C86 C81 B2 121.65(11) . . ?
C83 C82 C81 123.19(12) . . ?
C83 C82 H82 118.4 . . ?
C81 C82 H82 118.4 . . ?
C84 C83 C82 120.20(13) . . ?
C84 C83 H83 119.9 . . ?
C82 C83 H83 119.9 . . ?
C83 C84 C85 118.66(13) . . ?
C83 C84 H84 120.7 . . ?
C85 C84 H84 120.7 . . ?
C84 C85 C86 120.39(13) . . ?
C84 C85 H85 119.8 . . ?
C86 C85 H85 119.8 . . ?
C85 C86 C81 122.90(13) . . ?
C85 C86 H86 118.5 . . ?
C81 C86 H86 118.5 . . ?
Cl1 C87 Cl2 112.33(18) . . ?
Cl1 C87 H87A 109.1 . . ?
Cl2 C87 H87A 109.1 . . ?
Cl1 C87 H87B 109.1 . . ?
Cl2 C87 H87B 109.1 . . ?
H87A C87 H87B 107.9 . . ?
Cl1A C87A Cl2A 91.8(5) . . ?
Cl1A C87A H87C 113.3 . . ?
Cl2A C87A H87C 113.3 . . ?
Cl1A C87A H87D 113.3 . . ?
Cl2A C87A H87D 113.3 . . ?
H87C C87A H87D 110.6 . . ?

loop_
_geom_bond_atom_site_label_1
_geom_bond_atom_site_label_2
_geom_bond_distance
_geom_bond_site_symmetry_2
_geom_bond_publ_flag
Rh1 C15 2.0829(13) . ?
Rh1 N1 2.1075(11) . ?
Rh1 C1 2.1285(13) . ?
Rh1 C2 2.1541(13) . ?
Rh1 C5 2.1788(14) . ?
Rh1 C6 2.2186(13) . ?
N1 C9 1.3388(17) . ?
N1 N2 1.3542(16) . ?
N2 C11 1.3481(17) . ?
N2 C12 1.4546(18) . ?
N3 C15 1.3660(17) . ?
N3 C13 1.3832(17) . ?
N3 C12 1.4508(17) . ?
N4 C15 1.3670(16) . ?
N4 C14 1.3955(17) . ?
N4 C16 1.4992(17) . ?
C1 C2 1.394(2) . ?
C1 C8 1.514(2) . ?
C1 H1 0.926(19) . ?
C2 C3 1.527(2) . ?
C2 H2 0.983(17) . ?
C3 C4 1.538(2) . ?
C3 H3A 0.9900 . ?
C3 H3B 0.9900 . ?
C4 C5 1.509(2) . ?
C4 H4A 0.9900 . ?
C4 H4B 0.9900 . ?
C5 C6 1.379(2) . ?
C5 H5 0.933(17) . ?
C6 C7 1.5138(19) . ?
C6 H6 0.930(17) . ?
C7 C8 1.534(2) . ?
C7 H7A 0.9900 . ?
C7 H7B 0.9900 . ?
C8 H8A 0.9900 . ?
C8 H8B 0.9900 . ?
C9 C10 1.396(2) . ?
C9 H9 0.9500 . ?
C10 C11 1.376(2) . ?
C10 H10 0.9500 . ?
C11 H11 0.9500 . ?
C12 H12A 0.9900 . ?
C12 H12B 0.9900 . ?
C13 C14 1.3459(19) . ?
C13 H13 0.9500 . ?
C14 H14 0.9500 . ?
C16 C18 1.530(2) . ?
C16 C19 1.531(2) . ?
C16 C17 1.5355(19) . ?
C17 H17A 0.9800 . ?
C17 H17B 0.9800 . ?
C17 H17C 0.9800 . ?
C18 H18A 0.9800 . ?
C18 H18B 0.9800 . ?
C18 H18C 0.9800 . ?
C19 H19A 0.9800 . ?
C19 H19B 0.9800 . ?
C19 H19C 0.9800 . ?
B1 C45 1.6483(19) . ?
B1 C57 1.6506(19) . ?
B1 C39 1.6523(18) . ?
B1 C51 1.658(2) . ?
C39 C44 1.4034(18) . ?
C39 C40 1.4085(18) . ?
C40 C41 1.3957(18) . ?
C40 H40 0.9500 . ?
C41 C42 1.392(2) . ?
C41 H41 0.9500 . ?
C42 C43 1.386(2) . ?
C42 H42 0.9500 . ?
C43 C44 1.4003(18) . ?
C43 H43 0.9500 . ?
C44 H44 0.9500 . ?
C45 C46 1.4012(19) . ?
C45 C50 1.4052(18) . ?
C46 C47 1.3962(19) . ?
C46 H46 0.9500 . ?
C47 C48 1.386(2) . ?
C47 H47 0.9500 . ?
C48 C49 1.385(2) . ?
C48 H48 0.9500 . ?
C49 C50 1.3966(19) . ?
C49 H49 0.9500 . ?
C50 H50 0.9500 . ?
C51 C52 1.4047(18) . ?
C51 C56 1.4144(18) . ?
C52 C53 1.393(2) . ?
C52 H52 0.9500 . ?
C53 C54 1.387(2) . ?
C53 H53 0.9500 . ?
C54 C55 1.386(2) . ?
C54 H54 0.9500 . ?
C55 C56 1.391(2) . ?
C55 H55 0.9500 . ?
C56 H56 0.9500 . ?
C57 C58 1.4041(17) . ?
C57 C62 1.4103(18) . ?
C58 C59 1.3977(19) . ?
C58 H58 0.9500 . ?
C59 C60 1.390(2) . ?
C59 H59 0.9500 . ?
C60 C61 1.392(2) . ?
C60 H60 0.9500 . ?
C61 C62 1.3934(19) . ?
C61 H61 0.9500 . ?
C62 H62 0.9500 . ?
Rh2 C34 2.0746(13) . ?
Rh2 N5 2.1132(11) . ?
Rh2 C20 2.1332(13) . ?
Rh2 C24 2.1593(14) . ?
Rh2 C21 2.1611(14) . ?
Rh2 C25 2.1947(13) . ?
N5 C28 1.3397(17) . ?
N5 N6 1.3549(15) . ?
N6 C30 1.3487(17) . ?
N6 C31 1.4497(17) . ?
N7 C34 1.3661(16) . ?
N7 C32 1.3845(17) . ?
N7 C31 1.4536(16) . ?
N8 C34 1.3635(15) . ?
N8 C33 1.3925(17) . ?
N8 C35 1.5024(16) . ?
C20 C21 1.392(2) . ?
C20 C27 1.518(2) . ?
C20 H20 0.93(2) . ?
C21 C22 1.524(2) . ?
C21 H21 0.955(17) . ?
C22 C23 1.532(2) . ?
C22 H22A 0.9900 . ?
C22 H22B 0.9900 . ?
C23 C24 1.508(2) . ?
C23 H23A 0.9900 . ?
C23 H23B 0.9900 . ?
C24 C25 1.3854(19) . ?
C24 H24 0.951(16) . ?
C25 C26 1.5132(19) . ?
C25 H25 0.949(17) . ?
C26 C27 1.533(2) . ?
C26 H26A 0.9900 . ?
C26 H26B 0.9900 . ?
C27 H27A 0.9900 . ?
C27 H27B 0.9900 . ?
C28 C29 1.399(2) . ?
C28 H28 0.9500 . ?
C29 C30 1.375(2) . ?
C29 H29 0.9500 . ?
C30 H30 0.9500 . ?
C31 H31A 0.9900 . ?
C31 H31B 0.9900 . ?
C32 C33 1.3461(18) . ?
C32 H32 0.9500 . ?
C33 H33 0.9500 . ?
C35 C38 1.525(2) . ?
C35 C36 1.5315(19) . ?
C35 C37 1.533(2) . ?
C36 H36A 0.9800 . ?
C36 H36B 0.9800 . ?
C36 H36C 0.9800 . ?
C37 H37A 0.9800 . ?
C37 H37B 0.9800 . ?
C37 H37C 0.9800 . ?
C38 H38A 0.9800 . ?
C38 H38B 0.9800 . ?
C38 H38C 0.9800 . ?
B2 C69 1.6454(19) . ?
B2 C63 1.6470(19) . ?
B2 C75 1.649(2) . ?
B2 C81 1.6557(19) . ?
C63 C64 1.404(2) . ?
C63 C68 1.4055(18) . ?
C64 C65 1.3987(19) . ?
C64 H64 0.9500 . ?
C65 C66 1.388(2) . ?
C65 H65 0.9500 . ?
C66 C67 1.386(2) . ?
C66 H66 0.9500 . ?
C67 C68 1.3967(18) . ?
C67 H67 0.9500 . ?
C68 H68 0.9500 . ?
C69 C70 1.4035(17) . ?
C69 C74 1.4077(18) . ?
C70 C71 1.3994(18) . ?
C70 H70 0.9500 . ?
C71 C72 1.390(2) . ?
C71 H71 0.9500 . ?
C72 C73 1.390(2) . ?
C72 H72 0.9500 . ?
C73 C74 1.3926(19) . ?
C73 H73 0.9500 . ?
C74 H74 0.9500 . ?
C75 C76 1.4042(19) . ?
C75 C80 1.4073(18) . ?
C76 C77 1.396(2) . ?
C76 H76 0.9500 . ?
C77 C78 1.385(2) . ?
C77 H77 0.9500 . ?
C78 C79 1.386(2) . ?
C78 H78 0.9500 . ?
C79 C80 1.392(2) . ?
C79 H79 0.9500 . ?
C80 H80 0.9500 . ?
C81 C82 1.4065(18) . ?
C81 C86 1.4082(18) . ?
C82 C83 1.3992(18) . ?
C82 H82 0.9500 . ?
C83 C84 1.383(2) . ?
C83 H83 0.9500 . ?
C84 C85 1.391(2) . ?
C84 H84 0.9500 . ?
C85 C86 1.3961(19) . ?
C85 H85 0.9500 . ?
C86 H86 0.9500 . ?
Cl1 C87 1.7620(19) . ?
C87 Cl2 1.7623(19) . ?
C87 H87A 0.9900 . ?
C87 H87B 0.9900 . ?
Cl1A C87A 1.7622(17) . ?
C87A Cl2A 1.762(2) . ?
C87A H87C 0.9900 . ?
C87A H87D 0.9900 . ?

loop_
_geom_torsion_atom_site_label_1
_geom_torsion_atom_site_label_2
_geom_torsion_atom_site_label_3
_geom_torsion_atom_site_label_4
_geom_torsion
_geom_torsion_site_symmetry_1
_geom_torsion_site_symmetry_2
_geom_torsion_site_symmetry_3
_geom_torsion_site_symmetry_4
_geom_torsion_publ_flag
C15 Rh1 N1 C9 -133.34(13) . . . . ?
C1 Rh1 N1 C9 135.34(13) . . . . ?
C5 Rh1 N1 C9 27.77(13) . . . . ?
C6 Rh1 N1 C9 64.13(13) . . . . ?
C15 Rh1 N1 N2 43.40(9) . . . . ?
C1 Rh1 N1 N2 -47.92(14) . . . . ?
C5 Rh1 N1 N2 -155.48(9) . . . . ?
C6 Rh1 N1 N2 -119.13(9) . . . . ?
C9 N1 N2 C11 0.35(14) . . . . ?
Rh1 N1 N2 C11 -177.31(8) . . . . ?
C9 N1 N2 C12 179.91(11) . . . . ?
Rh1 N1 N2 C12 2.25(14) . . . . ?
C15 Rh1 C1 C2 100.17(9) . . . . ?
N1 Rh1 C1 C2 -172.01(8) . . . . ?
C5 Rh1 C1 C2 -65.82(9) . . . . ?
C6 Rh1 C1 C2 -98.55(9) . . . . ?
C15 Rh1 C1 C8 -137.24(10) . . . . ?
N1 Rh1 C1 C8 -49.42(15) . . . . ?
C2 Rh1 C1 C8 122.59(14) . . . . ?
C5 Rh1 C1 C8 56.77(11) . . . . ?
C6 Rh1 C1 C8 24.04(10) . . . . ?
C8 C1 C2 C3 2.8(2) . . . . ?
Rh1 C1 C2 C3 104.22(14) . . . . ?
C8 C1 C2 Rh1 -101.41(14) . . . . ?
C15 Rh1 C2 C1 -85.49(9) . . . . ?
C5 Rh1 C2 C1 113.80(9) . . . . ?
C6 Rh1 C2 C1 77.67(9) . . . . ?
C15 Rh1 C2 C3 153.51(10) . . . . ?
C1 Rh1 C2 C3 -121.00(14) . . . . ?
C5 Rh1 C2 C3 -7.21(10) . . . . ?
C6 Rh1 C2 C3 -43.33(10) . . . . ?
C1 C2 C3 C4 -92.52(17) . . . . ?
Rh1 C2 C3 C4 -11.58(15) . . . . ?
C2 C3 C4 C5 33.60(17) . . . . ?
C3 C4 C5 C6 43.9(2) . . . . ?
C3 C4 C5 Rh1 -38.41(14) . . . . ?
C15 Rh1 C5 C6 163.60(14) . . . . ?
N1 Rh1 C5 C6 84.47(9) . . . . ?
C1 Rh1 C5 C6 -63.70(9) . . . . ?
C2 Rh1 C5 C6 -98.31(9) . . . . ?
C15 Rh1 C5 C4 -73.55(19) . . . . ?
N1 Rh1 C5 C4 -152.68(9) . . . . ?
C1 Rh1 C5 C4 59.15(10) . . . . ?
C2 Rh1 C5 C4 24.55(10) . . . . ?
C6 Rh1 C5 C4 122.85(14) . . . . ?
C4 C5 C6 C7 2.3(2) . . . . ?
Rh1 C5 C6 C7 103.22(13) . . . . ?
C4 C5 C6 Rh1 -100.93(14) . . . . ?
C15 Rh1 C6 C5 -163.38(14) . . . . ?
N1 Rh1 C6 C5 -95.97(9) . . . . ?
C1 Rh1 C6 C5 115.78(9) . . . . ?
C2 Rh1 C6 C5 78.25(9) . . . . ?
C15 Rh1 C6 C7 76.04(19) . . . . ?
N1 Rh1 C6 C7 143.45(10) . . . . ?
C1 Rh1 C6 C7 -4.80(10) . . . . ?
C2 Rh1 C6 C7 -42.33(11) . . . . ?
C5 Rh1 C6 C7 -120.58(14) . . . . ?
C5 C6 C7 C8 -95.69(17) . . . . ?
Rh1 C6 C7 C8 -15.37(15) . . . . ?
C2 C1 C8 C7 40.8(2) . . . . ?
Rh1 C1 C8 C7 -40.67(15) . . . . ?
C6 C7 C8 C1 37.01(17) . . . . ?
N2 N1 C9 C10 -0.53(14) . . . . ?
Rh1 N1 C9 C10 176.50(9) . . . . ?
N1 C9 C10 C11 0.52(15) . . . . ?
N1 N2 C11 C10 -0.03(15) . . . . ?
C12 N2 C11 C10 -179.53(12) . . . . ?
C9 C10 C11 N2 -0.28(15) . . . . ?
C15 N3 C12 N2 60.83(15) . . . . ?
C13 N3 C12 N2 -104.55(14) . . . . ?
C11 N2 C12 N3 116.75(14) . . . . ?
N1 N2 C12 N3 -62.72(14) . . . . ?
C15 N3 C13 C14 1.59(15) . . . . ?
C12 N3 C13 C14 168.10(12) . . . . ?
N3 C13 C14 N4 -1.69(15) . . . . ?
C15 N4 C14 C13 1.32(15) . . . . ?
C16 N4 C14 C13 179.65(12) . . . . ?
C13 N3 C15 N4 -0.77(14) . . . . ?
C12 N3 C15 N4 -167.79(11) . . . . ?
C13 N3 C15 Rh1 169.64(9) . . . . ?
C12 N3 C15 Rh1 2.62(15) . . . . ?
C14 N4 C15 N3 -0.33(14) . . . . ?
C16 N4 C15 N3 -178.57(11) . . . . ?
C14 N4 C15 Rh1 -167.06(11) . . . . ?
C16 N4 C15 Rh1 14.7(2) . . . . ?
N1 Rh1 C15 N3 -44.97(9) . . . . ?
C1 Rh1 C15 N3 101.58(10) . . . . ?
C2 Rh1 C15 N3 139.66(10) . . . . ?
C5 Rh1 C15 N3 -125.52(15) . . . . ?
C6 Rh1 C15 N3 23.2(2) . . . . ?
N1 Rh1 C15 N4 120.62(14) . . . . ?
C1 Rh1 C15 N4 -92.84(15) . . . . ?
C2 Rh1 C15 N4 -54.76(15) . . . . ?
C5 Rh1 C15 N4 40.1(2) . . . . ?
C6 Rh1 C15 N4 -171.25(14) . . . . ?
C15 N4 C16 C18 81.14(15) . . . . ?
C14 N4 C16 C18 -96.91(14) . . . . ?
C15 N4 C16 C19 -42.73(17) . . . . ?
C14 N4 C16 C19 139.22(12) . . . . ?
C15 N4 C16 C17 -160.37(13) . . . . ?
C14 N4 C16 C17 21.58(17) . . . . ?
C45 B1 C39 C44 119.43(13) . . . . ?
C57 B1 C39 C44 -0.21(17) . . . . ?
C51 B1 C39 C44 -119.12(13) . . . . ?
C45 B1 C39 C40 -58.41(15) . . . . ?
C57 B1 C39 C40 -178.05(11) . . . . ?
C51 B1 C39 C40 63.05(15) . . . . ?
C44 C39 C40 C41 3.81(19) . . . . ?
B1 C39 C40 C41 -178.17(12) . . . . ?
C39 C40 C41 C42 -3.3(2) . . . . ?
C40 C41 C42 C43 0.0(2) . . . . ?
C41 C42 C43 C44 2.5(2) . . . . ?
C42 C43 C44 C39 -1.9(2) . . . . ?
C40 C39 C44 C43 -1.21(19) . . . . ?
B1 C39 C44 C43 -179.17(12) . . . . ?
C57 B1 C45 C46 98.65(14) . . . . ?
C39 B1 C45 C46 -21.75(17) . . . . ?
C51 B1 C45 C46 -144.77(12) . . . . ?
C57 B1 C45 C50 -76.52(15) . . . . ?
C39 B1 C45 C50 163.07(12) . . . . ?
C51 B1 C45 C50 40.06(16) . . . . ?
C50 C45 C46 C47 0.4(2) . . . . ?
B1 C45 C46 C47 -175.07(13) . . . . ?
C45 C46 C47 C48 0.5(2) . . . . ?
C46 C47 C48 C49 -0.6(2) . . . . ?
C47 C48 C49 C50 0.0(2) . . . . ?
C48 C49 C50 C45 0.9(2) . . . . ?
C46 C45 C50 C49 -1.1(2) . . . . ?
B1 C45 C50 C49 174.44(13) . . . . ?
C45 B1 C51 C52 90.82(14) . . . . ?
C57 B1 C51 C52 -151.07(12) . . . . ?
C39 B1 C51 C52 -30.03(17) . . . . ?
C45 B1 C51 C56 -86.82(14) . . . . ?
C57 B1 C51 C56 31.29(15) . . . . ?
C39 B1 C51 C56 152.33(11) . . . . ?
C56 C51 C52 C53 0.12(19) . . . . ?
B1 C51 C52 C53 -177.64(13) . . . . ?
C51 C52 C53 C54 0.6(2) . . . . ?
C52 C53 C54 C55 -0.5(2) . . . . ?
C53 C54 C55 C56 -0.4(2) . . . . ?
C54 C55 C56 C51 1.1(2) . . . . ?
C52 C51 C56 C55 -1.00(19) . . . . ?
B1 C51 C56 C55 176.89(12) . . . . ?
C45 B1 C57 C58 -1.25(17) . . . . ?
C39 B1 C57 C58 118.07(13) . . . . ?
C51 B1 C57 C58 -119.71(13) . . . . ?
C45 B1 C57 C62 177.16(12) . . . . ?
C39 B1 C57 C62 -63.53(15) . . . . ?
C51 B1 C57 C62 58.69(14) . . . . ?
C62 C57 C58 C59 0.44(19) . . . . ?
B1 C57 C58 C59 178.93(12) . . . . ?
C57 C58 C59 C60 0.0(2) . . . . ?
C58 C59 C60 C61 -0.4(2) . . . . ?
C59 C60 C61 C62 0.4(2) . . . . ?
C60 C61 C62 C57 0.0(2) . . . . ?
C58 C57 C62 C61 -0.4(2) . . . . ?
B1 C57 C62 C61 -178.96(12) . . . . ?
C34 Rh2 N5 C28 -137.43(13) . . . . ?
C20 Rh2 N5 C28 133.41(13) . . . . ?
C24 Rh2 N5 C28 26.65(13) . . . . ?
C25 Rh2 N5 C28 63.67(13) . . . . ?
C34 Rh2 N5 N6 45.64(9) . . . . ?
C20 Rh2 N5 N6 -43.52(14) . . . . ?
C24 Rh2 N5 N6 -150.28(9) . . . . ?
C25 Rh2 N5 N6 -113.26(9) . . . . ?
C28 N5 N6 C30 -0.38(13) . . . . ?
Rh2 N5 N6 C30 177.47(8) . . . . ?
C28 N5 N6 C31 -178.49(10) . . . . ?
Rh2 N5 N6 C31 -0.65(13) . . . . ?
C34 Rh2 C20 C21 103.64(9) . . . . ?
N5 Rh2 C20 C21 -169.99(9) . . . . ?
C24 Rh2 C20 C21 -65.05(9) . . . . ?
C25 Rh2 C20 C21 -98.39(9) . . . . ?
C34 Rh2 C20 C27 -134.09(11) . . . . ?
N5 Rh2 C20 C27 -47.72(16) . . . . ?
C24 Rh2 C20 C27 57.22(11) . . . . ?
C21 Rh2 C20 C27 122.27(15) . . . . ?
C25 Rh2 C20 C27 23.88(11) . . . . ?
C27 C20 C21 C22 2.7(2) . . . . ?
Rh2 C20 C21 C22 103.73(14) . . . . ?
C27 C20 C21 Rh2 -101.06(15) . . . . ?
C34 Rh2 C21 C20 -81.90(9) . . . . ?
C24 Rh2 C21 C20 114.66(9) . . . . ?
C25 Rh2 C21 C20 78.02(9) . . . . ?
C34 Rh2 C21 C22 156.80(10) . . . . ?
C20 Rh2 C21 C22 -121.30(14) . . . . ?
C24 Rh2 C21 C22 -6.64(10) . . . . ?
C25 Rh2 C21 C22 -43.28(10) . . . . ?
C20 C21 C22 C23 -93.14(17) . . . . ?
Rh2 C21 C22 C23 -12.38(15) . . . . ?
C21 C22 C23 C24 34.00(16) . . . . ?
C22 C23 C24 C25 43.55(19) . . . . ?
C22 C23 C24 Rh2 -38.58(13) . . . . ?
C34 Rh2 C24 C25 158.92(16) . . . . ?
N5 Rh2 C24 C25 86.27(8) . . . . ?
C20 Rh2 C24 C25 -64.23(9) . . . . ?
C21 Rh2 C24 C25 -98.46(9) . . . . ?
C34 Rh2 C24 C23 -78.3(2) . . . . ?
N5 Rh2 C24 C23 -150.94(9) . . . . ?
C20 Rh2 C24 C23 58.56(10) . . . . ?
C21 Rh2 C24 C23 24.33(9) . . . . ?
C25 Rh2 C24 C23 122.79(13) . . . . ?
C23 C24 C25 C26 2.3(2) . . . . ?
Rh2 C24 C25 C26 103.64(14) . . . . ?
C23 C24 C25 Rh2 -101.32(13) . . . . ?
C34 Rh2 C25 C24 -164.28(12) . . . . ?
N5 Rh2 C25 C24 -93.48(8) . . . . ?
C20 Rh2 C25 C24 115.45(9) . . . . ?
C21 Rh2 C25 C24 78.07(9) . . . . ?
C34 Rh2 C25 C26 75.12(18) . . . . ?
N5 Rh2 C25 C26 145.92(11) . . . . ?
C20 Rh2 C25 C26 -5.15(11) . . . . ?
C24 Rh2 C25 C26 -120.60(14) . . . . ?
C21 Rh2 C25 C26 -42.53(11) . . . . ?
C24 C25 C26 C27 -95.24(17) . . . . ?
Rh2 C25 C26 C27 -14.75(16) . . . . ?
C21 C20 C27 C26 41.4(2) . . . . ?
Rh2 C20 C27 C26 -39.91(16) . . . . ?
C25 C26 C27 C20 36.21(19) . . . . ?
N6 N5 C28 C29 0.35(14) . . . . ?
Rh2 N5 C28 C29 -176.83(9) . . . . ?
N5 C28 C29 C30 -0.20(15) . . . . ?
N5 N6 C30 C29 0.26(14) . . . . ?
C31 N6 C30 C29 178.13(12) . . . . ?
C28 C29 C30 N6 -0.04(14) . . . . ?
C30 N6 C31 N7 121.72(13) . . . . ?
N5 N6 C31 N7 -60.54(14) . . . . ?
C34 N7 C31 N6 60.87(15) . . . . ?
C32 N7 C31 N6 -105.37(14) . . . . ?
C34 N7 C32 C33 1.41(15) . . . . ?
C31 N7 C32 C33 168.78(12) . . . . ?
N7 C32 C33 N8 -1.36(15) . . . . ?
C34 N8 C33 C32 0.91(15) . . . . ?
C35 N8 C33 C32 -179.46(12) . . . . ?
C33 N8 C34 N7 -0.05(14) . . . . ?
C35 N8 C34 N7 -179.66(11) . . . . ?
C33 N8 C34 Rh2 -167.41(11) . . . . ?
C35 N8 C34 Rh2 13.0(2) . . . . ?
C32 N7 C34 N8 -0.84(14) . . . . ?
C31 N7 C34 N8 -168.66(11) . . . . ?
C32 N7 C34 Rh2 170.17(9) . . . . ?
C31 N7 C34 Rh2 2.34(15) . . . . ?
N5 Rh2 C34 N8 120.96(14) . . . . ?
C20 Rh2 C34 N8 -89.77(15) . . . . ?
C24 Rh2 C34 N8 47.4(3) . . . . ?
C21 Rh2 C34 N8 -52.24(15) . . . . ?
C25 Rh2 C34 N8 -167.47(13) . . . . ?
N5 Rh2 C34 N7 -45.41(9) . . . . ?
C20 Rh2 C34 N7 103.86(10) . . . . ?
C24 Rh2 C34 N7 -118.97(17) . . . . ?
C21 Rh2 C34 N7 141.39(9) . . . . ?
C25 Rh2 C34 N7 26.16(19) . . . . ?
C34 N8 C35 C38 -43.30(16) . . . . ?
C33 N8 C35 C38 137.14(12) . . . . ?
C34 N8 C35 C36 -160.83(13) . . . . ?
C33 N8 C35 C36 19.61(17) . . . . ?
C34 N8 C35 C37 80.72(15) . . . . ?
C33 N8 C35 C37 -98.84(14) . . . . ?
C69 B2 C63 C64 -87.35(14) . . . . ?
C75 B2 C63 C64 153.17(12) . . . . ?
C81 B2 C63 C64 32.11(16) . . . . ?
C69 B2 C63 C68 90.77(14) . . . . ?
C75 B2 C63 C68 -28.71(15) . . . . ?
C81 B2 C63 C68 -149.77(12) . . . . ?
C68 C63 C64 C65 -0.55(19) . . . . ?
B2 C63 C64 C65 177.68(12) . . . . ?
C63 C64 C65 C66 0.2(2) . . . . ?
C64 C65 C66 C67 0.1(2) . . . . ?
C65 C66 C67 C68 0.0(2) . . . . ?
C66 C67 C68 C63 -0.4(2) . . . . ?
C64 C63 C68 C67 0.69(19) . . . . ?
B2 C63 C68 C67 -177.59(12) . . . . ?
C63 B2 C69 C70 11.82(17) . . . . ?
C75 B2 C69 C70 128.98(12) . . . . ?
C81 B2 C69 C70 -108.44(13) . . . . ?
C63 B2 C69 C74 -170.44(11) . . . . ?
C75 B2 C69 C74 -53.28(15) . . . . ?
C81 B2 C69 C74 69.30(15) . . . . ?
C74 C69 C70 C71 -1.44(19) . . . . ?
B2 C69 C70 C71 176.42(12) . . . . ?
C69 C70 C71 C72 0.5(2) . . . . ?
C70 C71 C72 C73 0.6(2) . . . . ?
C71 C72 C73 C74 -0.7(2) . . . . ?
C72 C73 C74 C69 -0.4(2) . . . . ?
C70 C69 C74 C73 1.38(19) . . . . ?
B2 C69 C74 C73 -176.54(12) . . . . ?
C69 B2 C75 C76 -25.22(16) . . . . ?
C63 B2 C75 C76 94.15(14) . . . . ?
C81 B2 C75 C76 -145.96(12) . . . . ?
C69 B2 C75 C80 164.44(11) . . . . ?
C63 B2 C75 C80 -76.20(14) . . . . ?
C81 B2 C75 C80 43.70(16) . . . . ?
C80 C75 C76 C77 1.41(19) . . . . ?
B2 C75 C76 C77 -169.60(13) . . . . ?
C75 C76 C77 C78 -1.1(2) . . . . ?
C76 C77 C78 C79 0.2(2) . . . . ?
C77 C78 C79 C80 0.4(2) . . . . ?
C78 C79 C80 C75 0.0(2) . . . . ?
C76 C75 C80 C79 -0.8(2) . . . . ?
B2 C75 C80 C79 170.17(13) . . . . ?
C69 B2 C81 C82 -14.46(17) . . . . ?
C63 B2 C81 C82 -134.86(12) . . . . ?
C75 B2 C81 C82 107.25(14) . . . . ?
C69 B2 C81 C86 166.60(12) . . . . ?
C63 B2 C81 C86 46.21(16) . . . . ?
C75 B2 C81 C86 -71.68(15) . . . . ?
C86 C81 C82 C83 0.5(2) . . . . ?
B2 C81 C82 C83 -178.53(12) . . . . ?
C81 C82 C83 C84 1.5(2) . . . . ?
C82 C83 C84 C85 -1.5(2) . . . . ?
C83 C84 C85 C86 -0.3(2) . . . . ?
C84 C85 C86 C81 2.5(2) . . . . ?
C82 C81 C86 C85 -2.4(2) . . . . ?
B2 C81 C86 C85 176.59(13) . . . . ?
